data_1564087
loop_
_publ_author_name
'Han, Jing'
'Ye, Na'
'Zhang, Xu'
'Yu, Zhong'
'Wang, Jun'
'Zhang, Yongdi'
'Wan, Yi'

_publ_section_title
;
 Ligand-controlled self-assembly of Ag(I) complexes with cyano-containing
 ligands and their tunable antimicrobial activities
;
_journal_name_full 'Inorganica Chimica Acta'
_journal_page_first 119873
_journal_paper_doi 10.1016/j.ica.2020.119873
_journal_volume 512
_journal_year 2020
_chemical_absolute_configuration unk
_chemical_formula_moiety 'C20 H14 Ag2 F6 N2 O4, 2(H O0.5), 2(C12 H2 F8 O2)'
_chemical_formula_sum 'C44 H20 Ag2 F22 N2 O9'
_chemical_formula_weight 1354.36
_space_group_crystal_system monoclinic
_space_group_IT_number 5
_space_group_name_Hall 'C 2y'
_space_group_name_H-M_alt 'C 1 2 1'
_atom_sites_solution_hydrogens mixed
_cell_angle_alpha 90
_cell_angle_beta 91.9810(10)
_cell_angle_gamma 90
_cell_formula_units_Z 4
_cell_length_a 25.6197(18)
_cell_length_b 7.7014(5)
_cell_length_c 23.3224(16)
_cell_measurement_reflns_used 7432
_cell_measurement_temperature 100(2)
_cell_measurement_theta_max 25.3212
_cell_measurement_theta_min 2.7432
_cell_volume 4598.9(5)
_computing_molecular_graphics 'Olex2 (Dolomanov et al., 2009)'
_computing_publication_material 'Olex2 (Dolomanov et al., 2009)'
_computing_structure_refinement 'ShelXL (Sheldrick, 2015)'
_diffrn_ambient_temperature 100.15
_diffrn_measured_fraction_theta_full 0.999
_diffrn_measured_fraction_theta_max 0.999
_diffrn_measurement_device_type bruker-CCD
_diffrn_radiation_type MoK\a
_diffrn_radiation_wavelength 0.71073
_diffrn_reflns_av_R_equivalents 0.0384
_diffrn_reflns_av_unetI/netI 0.0433
_diffrn_reflns_Laue_measured_fraction_full 0.999
_diffrn_reflns_Laue_measured_fraction_max 0.999
_diffrn_reflns_limit_h_max 30
_diffrn_reflns_limit_h_min -29
_diffrn_reflns_limit_k_max 9
_diffrn_reflns_limit_k_min -9
_diffrn_reflns_limit_l_max 27
_diffrn_reflns_limit_l_min -27
_diffrn_reflns_number 16129
_diffrn_reflns_point_group_measured_fraction_full 0.973
_diffrn_reflns_point_group_measured_fraction_max 0.973
_diffrn_reflns_theta_full 25.007
_diffrn_reflns_theta_max 25.007
_diffrn_reflns_theta_min 1.841
_exptl_absorpt_coefficient_mu 1.001
_exptl_crystal_density_diffrn 1.956
_exptl_crystal_description block
_exptl_crystal_F_000 2648
_exptl_crystal_size_max 0.21
_exptl_crystal_size_mid 0.19
_exptl_crystal_size_min 0.17
_refine_diff_density_max 0.360
_refine_diff_density_min -0.293
_refine_diff_density_rms 0.063
_refine_ls_abs_structure_details
;
 Flack x determined using 3222 quotients [(I+)-(I-)]/[(I+)+(I-)]
 (Parsons, Flack and Wagner, Acta Cryst. B69 (2013) 249-259).
;
_refine_ls_abs_structure_Flack -0.018(13)
_refine_ls_extinction_coef .
_refine_ls_extinction_method none
_refine_ls_goodness_of_fit_ref 1.017
_refine_ls_hydrogen_treatment constr
_refine_ls_matrix_type full
_refine_ls_number_parameters 715
_refine_ls_number_reflns 7896
_refine_ls_number_restraints 13
_refine_ls_restrained_S_all 1.021
_refine_ls_R_factor_all 0.0258
_refine_ls_R_factor_gt 0.0242
_refine_ls_shift/su_max 0.001
_refine_ls_shift/su_mean 0.000
_refine_ls_structure_factor_coef Fsqd
_refine_ls_weighting_details 'w=1/[\s^2^(Fo^2^)+(0.0238P)^2^] where P=(Fo^2^+2Fc^2^)/3'
_refine_ls_weighting_scheme calc
_refine_ls_wR_factor_gt 0.0528
_refine_ls_wR_factor_ref 0.0532
_reflns_Friedel_coverage 0.801
_reflns_Friedel_fraction_full 0.943
_reflns_Friedel_fraction_max 0.943
_reflns_number_gt 7536
_reflns_number_total 7896
_reflns_threshold_expression 'I > 2\s(I)'
_cod_data_source_file 3.cif
_cod_data_source_block 3
_cod_database_code 1564087
_shelx_space_group_comment
;
The symmetry employed for this shelxl refinement is uniquely defined
by the following loop, which should always be used as a source of
symmetry information in preference to the above space-group names.
They are only intended as comments.
;
_shelx_estimated_absorpt_t_max 0.848
_shelx_estimated_absorpt_t_min 0.817
_olex2_refinement_description
;
1. Fixed Uiso
 At 1.2 times of:
  All C(H) groups
 At 1.5 times of:
  All C(H,H,H) groups, All O(H) groups
2. Uiso/Uaniso restraints and constraints
Uanis(C42) \\sim Ueq, Uanis(C43) \\sim Ueq: with sigma of 0.001 and sigma for
terminal atoms of 0.002
3.a Riding coordinates:
 O1W(H1W), O2W(H2W), O5(H5), O6(H6), O7(H7A), O8(H8A), C39(H39), C40(H40)
3.b Ternary CH refined with riding coordinates:
 C43(H43)
3.c Aromatic/amide H refined with riding coordinates:
 C7(H7), C8(H8), C10(H10), C11(H11), C41(H41)
3.d Idealised Me refined as rotating group:
 C37(H37A,H37B,H37C), C44(H44A,H44B,H44C)
;
_olex2_submission_special_instructions 'No special instructions were received'

loop_
_space_group_symop_operation_xyz
'x, y, z'
'-x, y, -z'
'x+1/2, y+1/2, z'
'-x+1/2, y+1/2, -z'

loop_
_atom_site_label
_atom_site_type_symbol
_atom_site_fract_x
_atom_site_fract_y
_atom_site_fract_z
_atom_site_U_iso_or_equiv
_atom_site_adp_type
_atom_site_occupancy
_atom_site_site_symmetry_order
_atom_site_calc_flag
_atom_site_refinement_flags_posn
_atom_site_refinement_flags_adp
_atom_site_refinement_flags_occupancy
_atom_site_disorder_assembly
_atom_site_disorder_group
Ag1 Ag 0.04022(2) 0.68636(4) 0.25733(2) 0.01545(9) Uani 1 1 d . . . . .
Ag2 Ag -0.05643(2) 0.32065(4) 0.25361(2) 0.01579(9) Uani 1 1 d . . . . .
F1 F 0.09859(11) 0.4034(5) 0.39859(16) 0.0450(9) Uani 1 1 d . . . . .
F2 F 0.04506(13) 0.5114(4) 0.45779(13) 0.0409(9) Uani 1 1 d . . . . .
F3 F 0.06493(13) 0.6536(4) 0.38249(13) 0.0447(9) Uani 1 1 d . . . . .
F4 F -0.08675(12) 0.3706(4) 0.12024(15) 0.0395(9) Uani 1 1 d . . . . .
F5 F -0.12281(10) 0.6191(4) 0.12758(14) 0.0354(8) Uani 1 1 d . . . . .
F6 F -0.07965(13) 0.5608(5) 0.05330(13) 0.0496(10) Uani 1 1 d . . . . .
O1 O -0.00096(12) 0.4613(4) 0.31955(14) 0.0189(8) Uani 1 1 d . . . . .
O1W O 0.0000 0.1224(5) 0.5000 0.0147(10) Uani 1 2 d S T P . .
H1W H 0.0016 0.1808 0.4685 0.022 Uiso 1 1 d R . . . .
O2 O -0.01120(12) 0.2827(4) 0.39450(14) 0.0184(8) Uani 1 1 d . . . . .
O2W O 0.5000 0.3483(6) 0.0000 0.0153(10) Uani 1 2 d S T P . .
H2W H 0.4972 0.2635 0.0231 0.023 Uiso 1 1 d R . . . .
O3 O -0.02424(12) 0.5701(4) 0.19158(14) 0.0168(7) Uani 1 1 d . . . . .
O4 O -0.00205(11) 0.7059(5) 0.11056(13) 0.0175(7) Uani 1 1 d . . . . .
O5 O 0.39663(11) 0.6709(5) 0.35414(13) 0.0188(7) Uani 1 1 d . . . . .
H5 H 0.4212 0.7279 0.3712 0.028 Uiso 1 1 d R . . . .
O6 O 0.06763(12) 0.9008(4) 0.54814(14) 0.0226(8) Uani 1 1 d . . . . .
H6 H 0.0497 0.9642 0.5289 0.034 Uiso 1 1 d R . . . .
O7 O 0.41492(12) 0.5208(5) -0.03858(14) 0.0210(8) Uani 1 1 d . . . . .
H7A H 0.4394 0.4740 -0.0175 0.032 Uiso 1 1 d R . . . .
O8 O 0.08879(11) 0.7870(4) 0.15746(13) 0.0177(8) Uani 1 1 d . . . . .
H8A H 0.0632 0.7690 0.1334 0.027 Uiso 1 1 d R . . . .
N1 N 0.36109(16) -0.0813(5) 0.25045(18) 0.0206(10) Uani 1 1 d . . . . .
N2 N 0.11811(15) 0.5507(6) 0.26151(18) 0.0225(10) Uani 1 1 d . . . . .
C1 C 0.00928(17) 0.4050(6) 0.3685(2) 0.0156(10) Uani 1 1 d . . . . .
C2 C 0.0549(2) 0.4956(7) 0.4025(2) 0.0262(13) Uani 1 1 d . . . . .
C3 C -0.03009(17) 0.6114(6) 0.1402(2) 0.0148(10) Uani 1 1 d . . . . .
C4 C -0.07974(19) 0.5388(7) 0.1094(2) 0.0212(11) Uani 1 1 d . . . . .
C5 C 0.32570(18) 0.0074(6) 0.2515(2) 0.0163(11) Uani 1 1 d . . . . .
C6 C 0.28137(17) 0.1237(6) 0.2537(2) 0.0151(11) Uani 1 1 d . . . . .
C7 C 0.25291(17) 0.1303(6) 0.3032(2) 0.0161(11) Uani 1 1 d . . . . .
H7 H 0.2621 0.0584 0.3351 0.019 Uiso 1 1 calc R . . . .
C8 C 0.21113(17) 0.2427(6) 0.3055(2) 0.0173(11) Uani 1 1 d . . . . .
H8 H 0.1914 0.2495 0.3391 0.021 Uiso 1 1 calc R . . . .
C9 C 0.19801(16) 0.3466(6) 0.2580(2) 0.0141(10) Uani 1 1 d . . . . .
C10 C 0.22655(16) 0.3372(7) 0.20828(19) 0.0168(10) Uani 1 1 d . . . . .
H10 H 0.2171 0.4076 0.1761 0.020 Uiso 1 1 calc R . . . .
C11 C 0.26855(17) 0.2253(6) 0.2059(2) 0.0175(11) Uani 1 1 d . . . . .
H11 H 0.2883 0.2177 0.1723 0.021 Uiso 1 1 calc R . . . .
C12 C 0.15348(18) 0.4621(6) 0.2599(2) 0.0171(11) Uani 1 1 d . . . . .
C37 C -0.09646(18) 0.8934(7) 0.2486(2) 0.0291(13) Uani 1 1 d . . . . .
H37A H -0.1201 0.9741 0.2281 0.044 Uiso 1 1 calc GR . . . .
H37B H -0.1083 0.8761 0.2876 0.044 Uiso 1 1 calc GR . . . .
H37C H -0.0964 0.7818 0.2284 0.044 Uiso 1 1 calc GR . . . .
C38 C -0.04185(18) 0.9676(7) 0.2510(2) 0.0194(12) Uani 1 1 d . . . . .
C39 C -0.00839(19) 0.9335(6) 0.2980(2) 0.0179(11) Uani 1 1 d . . . . .
H39 H -0.0206 0.8688 0.3296 0.022 Uiso 1 1 d R . . . .
C40 C 0.04321(19) 0.9942(6) 0.2989(2) 0.0213(11) Uani 1 1 d . . . . .
H40 H 0.0659 0.9693 0.3310 0.026 Uiso 1 1 d R . . . .
C41 C 0.06134(19) 1.0902(7) 0.2533(2) 0.0216(12) Uani 1 1 d . . . . .
H41 H 0.0965 1.1298 0.2543 0.026 Uiso 1 1 calc R . . . .
C42 C 0.02873(18) 1.1288(6) 0.2064(2) 0.0183(11) Uani 1 1 d . U . . .
C43 C -0.02307(18) 1.0676(6) 0.2057(2) 0.0166(11) Uani 1 1 d . U . . .
H43 H -0.0391 1.0425 0.1669 0.020 Uiso 1 1 calc R . . . .
C44 C 0.0490(2) 1.2290(7) 0.1562(2) 0.0325(14) Uani 1 1 d . . . . .
H44A H 0.0211 1.2416 0.1266 0.049 Uiso 1 1 calc GR . . . .
H44B H 0.0784 1.1663 0.1401 0.049 Uiso 1 1 calc GR . . . .
H44C H 0.0606 1.3442 0.1691 0.049 Uiso 1 1 calc GR . . . .
F7 F 0.30975(10) 0.8740(3) 0.51812(11) 0.0198(6) Uani 1 1 d . . . . .
F8 F 0.39827(9) 0.8212(4) 0.46320(11) 0.0252(6) Uani 1 1 d . . . . .
F9 F 0.30274(10) 0.5711(4) 0.30769(11) 0.0231(7) Uani 1 1 d . . . . .
F10 F 0.21431(9) 0.6166(3) 0.36306(12) 0.0218(6) Uani 1 1 d . . . . .
F11 F 0.17581(10) 0.9355(4) 0.38737(11) 0.0194(6) Uani 1 1 d . . . . .
F12 F 0.08556(10) 1.0065(4) 0.43592(11) 0.0218(6) Uani 1 1 d . . . . .
F13 F 0.14498(10) 0.7270(4) 0.60620(11) 0.0265(7) Uani 1 1 d . . . . .
F14 F 0.23510(9) 0.6545(4) 0.55763(11) 0.0200(6) Uani 1 1 d . . . . .
C13 C 0.30694(17) 0.7955(6) 0.46635(19) 0.0149(10) Uani 1 1 d . . . . .
C14 C 0.35243(17) 0.7712(6) 0.4378(2) 0.0156(11) Uani 1 1 d . . . . .
C15 C 0.35318(16) 0.6989(6) 0.38343(19) 0.0152(10) Uani 1 1 d . . . . .
C16 C 0.30498(17) 0.6468(6) 0.35995(19) 0.0163(11) Uani 1 1 d . . . . .
C17 C 0.25944(16) 0.6710(7) 0.38861(19) 0.0161(10) Uani 1 1 d . . . . .
C18 C 0.25845(17) 0.7485(6) 0.4423(2) 0.0146(10) Uani 1 1 d . . . . .
C19 C 0.20864(17) 0.7888(6) 0.4704(2) 0.0147(11) Uani 1 1 d . . . . .
C20 C 0.16890(18) 0.8792(6) 0.44163(19) 0.0134(10) Uani 1 1 d . . . . .
C21 C 0.12247(17) 0.9171(6) 0.4662(2) 0.0151(10) Uani 1 1 d . . . . .
C22 C 0.11223(17) 0.8676(6) 0.5222(2) 0.0148(10) Uani 1 1 d . . . . .
C23 C 0.15223(19) 0.7788(6) 0.5515(2) 0.0178(11) Uani 1 1 d . . . . .
C24 C 0.19861(18) 0.7415(6) 0.5265(2) 0.0153(11) Uani 1 1 d . . . . .
F15 F 0.33060(10) 0.6560(4) -0.09559(11) 0.0233(6) Uani 1 1 d . . . . .
F16 F 0.24264(9) 0.7253(3) -0.04336(11) 0.0204(6) Uani 1 1 d . . . . .
F17 F 0.31934(10) 0.5299(4) 0.13256(11) 0.0203(6) Uani 1 1 d . . . . .
F18 F 0.40850(10) 0.4651(4) 0.07963(11) 0.0194(6) Uani 1 1 d . . . . .
F19 F 0.17810(10) 0.4993(3) 0.00954(11) 0.0183(6) Uani 1 1 d . . . . .
F20 F 0.08914(9) 0.5679(4) 0.06210(11) 0.0208(6) Uani 1 1 d . . . . .
F21 F 0.18151(10) 0.9121(4) 0.19823(12) 0.0252(7) Uani 1 1 d . . . . .
F22 F 0.27085(9) 0.8467(4) 0.14564(12) 0.0249(7) Uani 1 1 d . . . . .
C25 C 0.37154(17) 0.5523(6) -0.0095(2) 0.0155(10) Uani 1 1 d . . . . .
C26 C 0.32766(18) 0.6197(6) -0.0388(2) 0.0145(10) Uani 1 1 d . . . . .
C27 C 0.28257(16) 0.6556(6) -0.01164(19) 0.0141(10) Uani 1 1 d . . . . .
C28 C 0.27711(17) 0.6302(6) 0.0467(2) 0.0133(10) Uani 1 1 d . . . . .
C29 C 0.32107(18) 0.5641(6) 0.0759(2) 0.0144(10) Uani 1 1 d . . . . .
C30 C 0.36676(17) 0.5271(6) 0.0487(2) 0.0139(10) Uani 1 1 d . . . . .
C31 C 0.22794(16) 0.6680(6) 0.07614(19) 0.0143(9) Uani 1 1 d . . . . .
C32 C 0.18007(17) 0.6030(6) 0.05627(19) 0.0138(10) Uani 1 1 d . . . . .
C33 C 0.13412(16) 0.6379(6) 0.0830(2) 0.0144(10) Uani 1 1 d . . . . .
C34 C 0.13286(17) 0.7437(6) 0.1310(2) 0.0163(11) Uani 1 1 d . . . . .
C35 C 0.18030(17) 0.8086(7) 0.15179(19) 0.0180(10) Uani 1 1 d . . . . .
C36 C 0.22632(17) 0.7733(6) 0.1246(2) 0.0175(11) Uani 1 1 d . . . . .

loop_
_atom_site_aniso_label
_atom_site_aniso_U_11
_atom_site_aniso_U_22
_atom_site_aniso_U_33
_atom_site_aniso_U_23
_atom_site_aniso_U_13
_atom_site_aniso_U_12
Ag1 0.01543(17) 0.01473(18) 0.01611(19) 0.00093(16) -0.00069(14) 0.00376(15)
Ag2 0.01535(17) 0.01533(18) 0.01654(19) -0.00196(16) -0.00163(14) 0.00327(16)
F1 0.0203(17) 0.054(2) 0.059(3) 0.0061(19) -0.0151(16) -0.0038(16)
F2 0.064(2) 0.042(2) 0.0159(18) -0.0003(15) -0.0146(15) -0.0181(17)
F3 0.072(2) 0.028(2) 0.0325(19) 0.0143(15) -0.0296(17) -0.0310(17)
F4 0.0424(19) 0.026(2) 0.049(2) -0.0053(15) -0.0173(16) -0.0098(14)
F5 0.0152(15) 0.044(2) 0.047(2) 0.0036(16) -0.0036(14) 0.0020(13)
F6 0.0406(19) 0.095(3) 0.0125(17) 0.0029(18) -0.0053(14) -0.032(2)
O1 0.0230(18) 0.0212(18) 0.0120(19) 0.0046(15) -0.0059(14) -0.0063(15)
O1W 0.015(2) 0.017(2) 0.013(3) 0.000 -0.0004(19) 0.000
O2 0.0156(17) 0.021(2) 0.0188(19) 0.0037(15) -0.0008(14) -0.0034(14)
O2W 0.018(2) 0.014(2) 0.014(2) 0.000 0.0008(18) 0.000
O3 0.0206(17) 0.0184(18) 0.0114(19) 0.0015(15) -0.0011(14) -0.0004(14)
O4 0.0137(16) 0.025(2) 0.0139(17) 0.0030(16) -0.0005(13) 0.0006(15)
O5 0.0128(16) 0.0257(18) 0.0177(17) -0.0026(16) -0.0012(13) -0.0011(15)
O6 0.0223(18) 0.0305(19) 0.0152(19) 0.0031(15) 0.0056(15) 0.0125(15)
O7 0.0152(17) 0.031(2) 0.0170(19) 0.0029(16) 0.0021(14) 0.0067(15)
O8 0.0158(16) 0.026(2) 0.0112(17) -0.0027(14) 0.0004(13) 0.0031(14)
N1 0.021(2) 0.020(2) 0.021(2) 0.0045(19) 0.0042(18) 0.004(2)
N2 0.021(2) 0.024(2) 0.022(3) 0.001(2) -0.0003(18) 0.005(2)
C1 0.014(2) 0.017(3) 0.015(3) -0.002(2) -0.001(2) 0.001(2)
C2 0.034(3) 0.025(3) 0.019(3) 0.009(2) -0.009(2) -0.010(2)
C3 0.014(2) 0.016(2) 0.015(3) -0.003(2) 0.000(2) 0.0063(19)
C4 0.022(3) 0.027(3) 0.015(3) 0.002(2) 0.000(2) -0.003(2)
C5 0.017(3) 0.019(3) 0.012(3) 0.001(2) 0.001(2) -0.004(2)
C6 0.013(2) 0.012(2) 0.020(3) -0.003(2) -0.002(2) -0.0002(18)
C7 0.019(2) 0.017(2) 0.012(3) 0.0061(19) -0.001(2) 0.0006(18)
C8 0.020(3) 0.020(3) 0.012(3) -0.0044(19) 0.004(2) 0.0000(19)
C9 0.013(2) 0.011(2) 0.019(3) -0.001(2) -0.0010(19) 0.0001(19)
C10 0.022(2) 0.017(2) 0.011(2) 0.001(2) -0.0026(19) 0.004(2)
C11 0.017(2) 0.017(3) 0.018(3) 0.000(2) 0.002(2) 0.0005(19)
C12 0.019(3) 0.019(3) 0.013(3) -0.001(2) -0.001(2) -0.002(2)
C37 0.023(3) 0.025(3) 0.039(4) -0.012(3) 0.003(2) -0.003(2)
C38 0.021(3) 0.010(3) 0.027(3) -0.008(2) 0.001(2) 0.005(2)
C39 0.030(3) 0.012(2) 0.012(3) -0.002(2) 0.001(2) 0.006(2)
C40 0.030(3) 0.017(3) 0.017(3) -0.007(2) -0.006(2) 0.007(2)
C41 0.020(3) 0.012(3) 0.033(3) -0.009(2) 0.003(2) 0.001(2)
C42 0.0210(15) 0.0165(15) 0.0176(15) -0.0031(12) 0.0030(12) 0.0032(12)
C43 0.0186(15) 0.0167(15) 0.0146(15) -0.0035(12) -0.0009(12) 0.0028(12)
C44 0.040(3) 0.027(3) 0.032(3) 0.003(2) 0.018(3) 0.006(2)
F7 0.0206(14) 0.0253(16) 0.0133(14) -0.0091(11) -0.0037(11) 0.0025(11)
F8 0.0136(12) 0.0360(16) 0.0256(15) -0.0123(16) -0.0065(11) 0.0008(15)
F9 0.0209(14) 0.0343(17) 0.0141(15) -0.0114(13) 0.0000(12) -0.0019(13)
F10 0.0139(13) 0.0289(16) 0.0224(16) -0.0127(12) -0.0029(12) -0.0033(11)
F11 0.0198(14) 0.0254(16) 0.0132(15) 0.0046(12) 0.0018(11) 0.0027(12)
F12 0.0201(15) 0.0295(16) 0.0155(16) 0.0022(12) -0.0023(12) 0.0119(12)
F13 0.0289(15) 0.0371(19) 0.0136(15) 0.0088(13) 0.0030(12) 0.0117(13)
F14 0.0213(14) 0.0225(16) 0.0159(15) 0.0037(12) -0.0032(11) 0.0075(12)
C13 0.023(2) 0.009(3) 0.011(2) -0.0015(19) -0.0061(19) 0.0019(19)
C14 0.011(2) 0.014(2) 0.021(3) -0.0001(19) -0.005(2) 0.0000(18)
C15 0.016(2) 0.014(2) 0.016(2) 0.001(2) 0.0016(19) 0.002(2)
C16 0.020(2) 0.017(3) 0.012(2) -0.003(2) -0.0017(19) 0.0012(19)
C17 0.016(2) 0.014(2) 0.018(2) -0.001(2) -0.0067(19) 0.000(2)
C18 0.015(2) 0.013(2) 0.016(3) -0.0010(19) 0.000(2) 0.0027(18)
C19 0.016(2) 0.012(3) 0.016(3) -0.003(2) 0.0006(19) -0.0005(19)
C20 0.021(3) 0.011(2) 0.008(2) 0.0001(18) -0.002(2) -0.0032(19)
C21 0.015(2) 0.016(3) 0.013(3) -0.001(2) -0.006(2) 0.0037(19)
C22 0.014(2) 0.012(3) 0.018(3) -0.0038(19) -0.0001(19) 0.0023(17)
C23 0.029(3) 0.015(3) 0.009(2) 0.0014(19) 0.001(2) 0.000(2)
C24 0.016(2) 0.012(2) 0.017(3) -0.0019(19) -0.005(2) 0.0042(18)
F15 0.0265(14) 0.0302(17) 0.0133(14) 0.0043(13) 0.0017(11) 0.0078(13)
F16 0.0199(14) 0.0210(16) 0.0200(15) 0.0030(12) -0.0042(11) 0.0080(11)
F17 0.0180(14) 0.0307(16) 0.0124(15) 0.0039(13) 0.0027(11) 0.0038(12)
F18 0.0157(14) 0.0280(16) 0.0142(15) 0.0037(13) -0.0032(11) 0.0048(12)
F19 0.0185(14) 0.0187(15) 0.0175(16) -0.0092(12) -0.0030(11) 0.0025(11)
F20 0.0131(13) 0.0298(16) 0.0195(16) -0.0091(13) -0.0016(11) -0.0012(12)
F21 0.0232(15) 0.0302(17) 0.0221(17) -0.0155(14) 0.0008(12) -0.0033(13)
F22 0.0173(13) 0.0292(17) 0.0281(16) -0.0133(14) -0.0017(12) -0.0049(13)
C25 0.016(2) 0.012(2) 0.019(3) -0.001(2) 0.000(2) -0.0014(19)
C26 0.022(3) 0.012(2) 0.010(2) 0.0026(19) 0.001(2) -0.0001(19)
C27 0.015(2) 0.010(2) 0.017(2) 0.0008(19) -0.0065(19) 0.0043(17)
C28 0.014(2) 0.011(2) 0.015(3) -0.0015(19) -0.0009(19) 0.0009(17)
C29 0.020(2) 0.012(2) 0.011(3) 0.001(2) 0.0008(19) -0.0026(19)
C30 0.013(2) 0.014(2) 0.015(3) 0.000(2) -0.0025(19) 0.0011(18)
C31 0.015(2) 0.010(2) 0.018(2) 0.002(2) -0.0007(18) 0.0023(19)
C32 0.018(2) 0.014(2) 0.010(2) -0.0042(19) -0.0015(19) 0.0019(19)
C33 0.013(2) 0.013(2) 0.017(3) -0.0007(19) -0.0046(19) -0.0008(17)
C34 0.014(2) 0.018(2) 0.017(3) 0.003(2) 0.002(2) 0.0028(18)
C35 0.022(2) 0.018(2) 0.014(2) -0.004(2) -0.0015(19) 0.003(2)
C36 0.015(2) 0.019(3) 0.018(3) -0.001(2) -0.003(2) -0.0030(19)

loop_
_atom_type_symbol
_atom_type_description
_atom_type_scat_dispersion_real
_atom_type_scat_dispersion_imag
_atom_type_scat_source
C C 0.0033 0.0016 'International Tables Vol C Tables 4.2.6.8 and 6.1.1.4'
H H 0.0000 0.0000 'International Tables Vol C Tables 4.2.6.8 and 6.1.1.4'
Ag Ag -0.8971 1.1015 'International Tables Vol C Tables 4.2.6.8 and 6.1.1.4'
F F 0.0171 0.0103 'International Tables Vol C Tables 4.2.6.8 and 6.1.1.4'
N N 0.0061 0.0033 'International Tables Vol C Tables 4.2.6.8 and 6.1.1.4'
O O 0.0106 0.0060 'International Tables Vol C Tables 4.2.6.8 and 6.1.1.4'

loop_
_geom_angle_atom_site_label_1
_geom_angle_atom_site_label_2
_geom_angle_atom_site_label_3
_geom_angle
_geom_angle_site_symmetry_1
_geom_angle_site_symmetry_3
O1 Ag1 C40 115.27(14) . .
O3 Ag1 O1 79.49(10) . .
O3 Ag1 C39 100.84(13) . .
O3 Ag1 C40 126.94(13) . .
N2 Ag1 O1 92.52(13) . .
N2 Ag1 O3 116.48(13) . .
N2 Ag1 C39 142.68(15) . .
N2 Ag1 C40 113.47(16) . .
C39 Ag1 O1 94.68(14) . .
C39 Ag1 C40 32.23(16) . .
O1 Ag2 O3 79.77(10) . .
O1 Ag2 C43 117.60(14) . 1_545
N1 Ag2 O1 114.74(14) 3_455 .
N1 Ag2 O3 92.90(13) 3_455 .
N1 Ag2 C43 127.17(16) 3_455 1_545
C43 Ag2 O3 102.59(13) 1_545 .
Ag2 O1 Ag1 101.45(12) . .
C1 O1 Ag1 133.8(3) . .
C1 O1 Ag2 123.4(3) . .
Ag1 O3 Ag2 98.50(11) . .
C3 O3 Ag1 125.5(3) . .
C3 O3 Ag2 134.9(3) . .
C15 O5 H5 106.8 . .
C22 O6 H6 110.3 . .
C25 O7 H7A 112.7 . .
C34 O8 H8A 107.0 . .
C5 N1 Ag2 162.4(4) . 3_545
C12 N2 Ag1 169.8(4) . .
O1 C1 O2 129.2(4) . .
O1 C1 C2 116.3(4) . .
O2 C1 C2 114.4(4) . .
F1 C2 F3 106.9(4) . .
F1 C2 C1 110.1(4) . .
F2 C2 F1 107.7(4) . .
F2 C2 F3 107.6(4) . .
F2 C2 C1 111.8(4) . .
F3 C2 C1 112.4(4) . .
O3 C3 O4 129.1(4) . .
O3 C3 C4 115.2(4) . .
O4 C3 C4 115.7(4) . .
F4 C4 F5 105.6(4) . .
F4 C4 C3 112.2(4) . .
F5 C4 C3 111.0(4) . .
F6 C4 F4 108.6(5) . .
F6 C4 F5 106.4(4) . .
F6 C4 C3 112.7(4) . .
N1 C5 C6 178.5(5) . .
C7 C6 C5 119.2(4) . .
C7 C6 C11 122.0(4) . .
C11 C6 C5 118.8(4) . .
C6 C7 H7 120.5 . .
C8 C7 C6 119.1(4) . .
C8 C7 H7 120.5 . .
C7 C8 H8 120.2 . .
C7 C8 C9 119.7(4) . .
C9 C8 H8 120.2 . .
C8 C9 C12 119.7(4) . .
C10 C9 C8 120.7(4) . .
C10 C9 C12 119.6(4) . .
C9 C10 H10 120.1 . .
C11 C10 C9 119.8(4) . .
C11 C10 H10 120.1 . .
C6 C11 H11 120.6 . .
C10 C11 C6 118.8(4) . .
C10 C11 H11 120.6 . .
N2 C12 C9 179.0(5) . .
H37A C37 H37B 109.5 . .
H37A C37 H37C 109.5 . .
H37B C37 H37C 109.5 . .
C38 C37 H37A 109.5 . .
C38 C37 H37B 109.5 . .
C38 C37 H37C 109.5 . .
C39 C38 C37 120.2(5) . .
C39 C38 C43 118.5(5) . .
C43 C38 C37 121.3(5) . .
Ag1 C39 H39 94.4 . .
C38 C39 Ag1 98.4(3) . .
C38 C39 H39 119.9 . .
C38 C39 C40 120.2(5) . .
C40 C39 Ag1 77.0(3) . .
C40 C39 H39 119.9 . .
Ag1 C40 H40 97.0 . .
C39 C40 Ag1 70.7(3) . .
C39 C40 H40 119.7 . .
C41 C40 Ag1 102.1(3) . .
C41 C40 C39 120.5(5) . .
C41 C40 H40 119.9 . .
C40 C41 H41 119.6 . .
C42 C41 C40 120.7(5) . .
C42 C41 H41 119.6 . .
C41 C42 C43 118.6(5) . .
C41 C42 C44 120.5(4) . .
C43 C42 C44 120.8(5) . .
Ag2 C43 H43 115.6 1_565 .
C38 C43 Ag2 87.7(3) . 1_565
C38 C43 C42 121.5(4) . .
C38 C43 H43 115.6 . .
C42 C43 Ag2 94.2(3) . 1_565
C42 C43 H43 115.6 . .
C42 C44 H44A 109.5 . .
C42 C44 H44B 109.5 . .
C42 C44 H44C 109.5 . .
H44A C44 H44B 109.5 . .
H44A C44 H44C 109.5 . .
H44B C44 H44C 109.5 . .
F7 C13 C14 118.3(4) . .
F7 C13 C18 119.8(4) . .
C14 C13 C18 121.9(4) . .
F8 C14 C13 119.2(4) . .
F8 C14 C15 118.4(4) . .
C13 C14 C15 122.4(4) . .
O5 C15 C14 124.6(4) . .
O5 C15 C16 119.5(4) . .
C14 C15 C16 115.8(4) . .
F9 C16 C15 119.3(4) . .
F9 C16 C17 119.1(4) . .
C17 C16 C15 121.7(4) . .
F10 C17 C16 118.1(4) . .
F10 C17 C18 119.3(4) . .
C16 C17 C18 122.6(4) . .
C13 C18 C19 122.3(4) . .
C17 C18 C13 115.6(4) . .
C17 C18 C19 122.1(4) . .
C20 C19 C18 121.1(4) . .
C20 C19 C24 115.5(4) . .
C24 C19 C18 123.4(4) . .
F11 C20 C19 119.7(4) . .
F11 C20 C21 117.8(4) . .
C21 C20 C19 122.5(4) . .
F12 C21 C20 119.5(4) . .
F12 C21 C22 118.6(4) . .
C20 C21 C22 121.9(4) . .
O6 C22 C21 124.3(4) . .
O6 C22 C23 119.9(4) . .
C23 C22 C21 115.8(4) . .
F13 C23 C22 118.9(4) . .
F13 C23 C24 119.1(4) . .
C24 C23 C22 122.0(4) . .
F14 C24 C19 119.4(4) . .
F14 C24 C23 118.2(4) . .
C23 C24 C19 122.4(4) . .
O7 C25 C26 119.0(4) . .
O7 C25 C30 125.0(4) . .
C30 C25 C26 115.9(4) . .
F15 C26 C25 119.0(4) . .
F15 C26 C27 119.2(4) . .
C27 C26 C25 121.8(4) . .
F16 C27 C26 117.5(4) . .
F16 C27 C28 119.5(4) . .
C26 C27 C28 122.9(4) . .
C27 C28 C29 115.1(4) . .
C27 C28 C31 122.8(4) . .
C29 C28 C31 122.1(4) . .
F17 C29 C28 119.8(4) . .
F17 C29 C30 117.8(4) . .
C30 C29 C28 122.4(4) . .
F18 C30 C25 118.5(4) . .
F18 C30 C29 119.6(4) . .
C25 C30 C29 121.9(4) . .
C32 C31 C28 121.9(4) . .
C32 C31 C36 115.4(4) . .
C36 C31 C28 122.6(4) . .
F19 C32 C31 119.4(4) . .
F19 C32 C33 118.1(4) . .
C33 C32 C31 122.5(4) . .
F20 C33 C32 119.5(4) . .
F20 C33 C34 118.9(4) . .
C32 C33 C34 121.6(4) . .
O8 C34 C33 124.0(4) . .
O8 C34 C35 119.3(4) . .
C35 C34 C33 116.7(4) . .
F21 C35 C34 119.4(4) . .
F21 C35 C36 119.3(4) . .
C36 C35 C34 121.3(4) . .
F22 C36 C31 119.3(4) . .
F22 C36 C35 118.3(4) . .
C35 C36 C31 122.4(4) . .

loop_
_geom_bond_atom_site_label_1
_geom_bond_atom_site_label_2
_geom_bond_distance
_geom_bond_site_symmetry_2
Ag1 O1 2.516(3) .
Ag1 O3 2.389(3) .
Ag1 N2 2.251(4) .
Ag1 C39 2.481(5) .
Ag1 C40 2.561(5) .
Ag2 O1 2.325(3) .
Ag2 O3 2.558(3) .
Ag2 N1 2.243(4) 3_455
Ag2 C43 2.417(5) 1_545
F1 C2 1.331(6) .
F2 C2 1.327(6) .
F3 C2 1.332(6) .
F4 C4 1.333(6) .
F5 C4 1.346(6) .
F6 C4 1.319(6) .
O1 C1 1.242(6) .
O1W H1W 0.8631 .
O2 C1 1.245(5) .
O2W H2W 0.8512 .
O3 C3 1.243(6) .
O4 C3 1.249(5) .
O5 H5 0.8544 .
O5 C15 1.344(5) .
O6 H6 0.7979 .
O6 C22 1.336(5) .
O7 H7A 0.8633 .
O7 C25 1.345(5) .
O8 H8A 0.8600 .
O8 C34 1.347(5) .
N1 Ag2 2.243(4) 3_545
N1 C5 1.136(6) .
N2 C12 1.136(6) .
C1 C2 1.555(7) .
C3 C4 1.544(7) .
C5 C6 1.449(6) .
C6 C7 1.387(7) .
C6 C11 1.392(6) .
C7 H7 0.9500 .
C7 C8 1.379(6) .
C8 H8 0.9500 .
C8 C9 1.397(7) .
C9 C10 1.394(6) .
C9 C12 1.449(6) .
C10 H10 0.9500 .
C10 C11 1.381(6) .
C11 H11 0.9500 .
C37 H37A 0.9800 .
C37 H37B 0.9800 .
C37 H37C 0.9800 .
C37 C38 1.511(7) .
C38 C39 1.393(7) .
C38 C43 1.406(7) .
C39 H39 0.9499 .
C39 C40 1.402(7) .
C40 H40 0.9507 .
C40 C41 1.388(7) .
C41 H41 0.9500 .
C41 C42 1.386(7) .
C42 C43 1.408(7) .
C42 C44 1.509(7) .
C43 Ag2 2.417(5) 1_565
C43 H43 1.0000 .
C44 H44A 0.9800 .
C44 H44B 0.9800 .
C44 H44C 0.9800 .
F7 C13 1.350(5) .
F8 C14 1.353(5) .
F9 C16 1.351(5) .
F10 C17 1.349(5) .
F11 C20 1.355(5) .
F12 C21 1.350(5) .
F13 C23 1.356(5) .
F14 C24 1.342(5) .
C13 C14 1.375(6) .
C13 C18 1.394(6) .
C14 C15 1.386(6) .
C15 C16 1.393(6) .
C16 C17 1.377(6) .
C17 C18 1.387(6) .
C18 C19 1.488(6) .
C19 C20 1.387(6) .
C19 C24 1.390(6) .
C20 C21 1.370(6) .
C21 C22 1.394(6) .
C22 C23 1.392(6) .
C23 C24 1.371(7) .
F15 C26 1.357(5) .
F16 C27 1.353(5) .
F17 C29 1.350(5) .
F18 C30 1.356(5) .
F19 C32 1.351(5) .
F20 C33 1.348(5) .
F21 C35 1.344(5) .
F22 C36 1.350(5) .
C25 C26 1.396(6) .
C25 C30 1.379(6) .
C26 C27 1.365(6) .
C27 C28 1.387(6) .
C28 C29 1.392(6) .
C28 C31 1.484(6) .
C29 C30 1.381(6) .
C31 C32 1.389(6) .
C31 C36 1.393(6) .
C32 C33 1.377(6) .
C33 C34 1.387(6) .
C34 C35 1.386(6) .
C35 C36 1.385(6) .

loop_
_geom_torsion_atom_site_label_1
_geom_torsion_atom_site_label_2
_geom_torsion_atom_site_label_3
_geom_torsion_atom_site_label_4
_geom_torsion
_geom_torsion_site_symmetry_1
_geom_torsion_site_symmetry_2
_geom_torsion_site_symmetry_3
_geom_torsion_site_symmetry_4
Ag1 O1 C1 O2 -173.8(3) . . . .
Ag1 O1 C1 C2 4.6(7) . . . .
Ag1 O3 C3 O4 7.5(7) . . . .
Ag1 O3 C3 C4 -170.9(3) . . . .
Ag1 C39 C40 C41 93.0(4) . . . .
Ag1 C40 C41 C42 75.1(5) . . . .
Ag2 O1 C1 O2 -9.8(7) . . . .
Ag2 O1 C1 C2 168.7(3) . . . .
Ag2 O3 C3 O4 -157.8(4) . . . .
Ag2 O3 C3 C4 23.8(6) . . . .
O1 C1 C2 F1 -98.3(5) . . . .
O1 C1 C2 F2 142.0(4) . . . .
O1 C1 C2 F3 20.8(7) . . . .
O2 C1 C2 F1 80.4(5) . . . .
O2 C1 C2 F2 -39.4(6) . . . .
O2 C1 C2 F3 -160.5(4) . . . .
O3 C3 C4 F4 -46.2(6) . . . .
O3 C3 C4 F5 71.7(5) . . . .
O3 C3 C4 F6 -169.1(4) . . . .
O4 C3 C4 F4 135.2(4) . . . .
O4 C3 C4 F5 -106.9(5) . . . .
O4 C3 C4 F6 12.3(6) . . . .
O5 C15 C16 F9 -0.9(7) . . . .
O5 C15 C16 C17 179.3(4) . . . .
O6 C22 C23 F13 0.1(6) . . . .
O6 C22 C23 C24 179.8(4) . . . .
O7 C25 C26 F15 -1.8(7) . . . .
O7 C25 C26 C27 -179.5(4) . . . .
O7 C25 C30 F18 -0.4(7) . . . .
O7 C25 C30 C29 179.3(4) . . . .
O8 C34 C35 F21 0.7(7) . . . .
O8 C34 C35 C36 -177.3(4) . . . .
C5 C6 C7 C8 179.2(4) . . . .
C5 C6 C11 C10 -179.5(4) . . . .
C6 C7 C8 C9 0.5(7) . . . .
C7 C6 C11 C10 0.8(7) . . . .
C7 C8 C9 C10 0.3(7) . . . .
C7 C8 C9 C12 178.7(4) . . . .
C8 C9 C10 C11 -0.6(7) . . . .
C9 C10 C11 C6 0.0(7) . . . .
C11 C6 C7 C8 -1.0(7) . . . .
C12 C9 C10 C11 -179.0(4) . . . .
C37 C38 C39 Ag1 96.6(4) . . . .
C37 C38 C39 C40 176.4(4) . . . .
C37 C38 C43 Ag2 90.1(4) . . . 1_565
C37 C38 C43 C42 -176.3(5) . . . .
C38 C39 C40 Ag1 -92.3(4) . . . .
C38 C39 C40 C41 0.7(7) . . . .
C39 C38 C43 Ag2 -91.7(4) . . . 1_565
C39 C38 C43 C42 1.9(7) . . . .
C39 C40 C41 C42 0.5(7) . . . .
C40 C41 C42 C43 -0.4(7) . . . .
C40 C41 C42 C44 -178.3(4) . . . .
C41 C42 C43 Ag2 89.1(4) . . . 1_565
C41 C42 C43 C38 -0.8(7) . . . .
C43 C38 C39 Ag1 -81.6(5) . . . .
C43 C38 C39 C40 -1.8(7) . . . .
C44 C42 C43 Ag2 -93.0(4) . . . 1_565
C44 C42 C43 C38 177.2(4) . . . .
F7 C13 C14 F8 2.1(6) . . . .
F7 C13 C14 C15 -177.1(4) . . . .
F7 C13 C18 C17 179.1(4) . . . .
F7 C13 C18 C19 2.8(7) . . . .
F8 C14 C15 O5 1.5(7) . . . .
F8 C14 C15 C16 178.8(4) . . . .
F9 C16 C17 F10 0.3(7) . . . .
F9 C16 C17 C18 -179.7(4) . . . .
F10 C17 C18 C13 178.0(4) . . . .
F10 C17 C18 C19 -5.8(7) . . . .
F11 C20 C21 F12 0.6(6) . . . .
F11 C20 C21 C22 -178.7(4) . . . .
F12 C21 C22 O6 1.0(7) . . . .
F12 C21 C22 C23 -178.8(4) . . . .
F13 C23 C24 F14 0.1(7) . . . .
F13 C23 C24 C19 179.3(4) . . . .
C13 C14 C15 O5 -179.2(4) . . . .
C13 C14 C15 C16 -2.0(7) . . . .
C13 C18 C19 C20 125.3(5) . . . .
C13 C18 C19 C24 -54.2(6) . . . .
C14 C13 C18 C17 1.9(7) . . . .
C14 C13 C18 C19 -174.3(4) . . . .
C14 C15 C16 F9 -178.3(4) . . . .
C14 C15 C16 C17 1.9(7) . . . .
C15 C16 C17 F10 -179.8(4) . . . .
C15 C16 C17 C18 0.2(8) . . . .
C16 C17 C18 C13 -2.1(7) . . . .
C16 C17 C18 C19 174.2(5) . . . .
C17 C18 C19 C20 -50.7(6) . . . .
C17 C18 C19 C24 129.9(5) . . . .
C18 C13 C14 F8 179.3(4) . . . .
C18 C13 C14 C15 0.1(7) . . . .
C18 C19 C20 F11 -1.6(6) . . . .
C18 C19 C20 C21 179.5(4) . . . .
C18 C19 C24 F14 -0.2(6) . . . .
C18 C19 C24 C23 -179.4(5) . . . .
C19 C20 C21 F12 179.5(4) . . . .
C19 C20 C21 C22 0.3(7) . . . .
C20 C19 C24 F14 -179.6(4) . . . .
C20 C19 C24 C23 1.1(7) . . . .
C20 C21 C22 O6 -179.8(4) . . . .
C20 C21 C22 C23 0.5(7) . . . .
C21 C22 C23 F13 179.9(4) . . . .
C21 C22 C23 C24 -0.4(7) . . . .
C22 C23 C24 F14 -179.7(4) . . . .
C22 C23 C24 C19 -0.4(7) . . . .
C24 C19 C20 F11 177.9(4) . . . .
C24 C19 C20 C21 -1.1(7) . . . .
F15 C26 C27 F16 0.4(6) . . . .
F15 C26 C27 C28 -176.9(4) . . . .
F16 C27 C28 C29 -177.6(4) . . . .
F16 C27 C28 C31 3.2(6) . . . .
F17 C29 C30 F18 -2.6(7) . . . .
F17 C29 C30 C25 177.8(4) . . . .
F19 C32 C33 F20 0.3(6) . . . .
F19 C32 C33 C34 -179.7(4) . . . .
F20 C33 C34 O8 -2.6(7) . . . .
F20 C33 C34 C35 178.2(4) . . . .
F21 C35 C36 F22 -0.8(7) . . . .
F21 C35 C36 C31 -179.6(4) . . . .
C25 C26 C27 F16 178.1(4) . . . .
C25 C26 C27 C28 0.8(7) . . . .
C26 C25 C30 F18 -178.8(4) . . . .
C26 C25 C30 C29 0.9(7) . . . .
C26 C27 C28 C29 -0.3(6) . . . .
C26 C27 C28 C31 -179.5(4) . . . .
C27 C28 C29 F17 -178.1(4) . . . .
C27 C28 C29 C30 0.2(7) . . . .
C27 C28 C31 C32 51.4(6) . . . .
C27 C28 C31 C36 -127.4(5) . . . .
C28 C29 C30 F18 179.2(4) . . . .
C28 C29 C30 C25 -0.5(7) . . . .
C28 C31 C32 F19 1.4(7) . . . .
C28 C31 C32 C33 -179.6(4) . . . .
C28 C31 C36 F22 1.0(7) . . . .
C28 C31 C36 C35 179.8(4) . . . .
C29 C28 C31 C32 -127.7(5) . . . .
C29 C28 C31 C36 53.5(6) . . . .
C30 C25 C26 F15 176.6(4) . . . .
C30 C25 C26 C27 -1.0(7) . . . .
C31 C28 C29 F17 1.1(7) . . . .
C31 C28 C29 C30 179.4(4) . . . .
C31 C32 C33 F20 -178.7(4) . . . .
C31 C32 C33 C34 1.2(7) . . . .
C32 C31 C36 F22 -177.8(4) . . . .
C32 C31 C36 C35 1.0(7) . . . .
C32 C33 C34 O8 177.5(4) . . . .
C32 C33 C34 C35 -1.7(7) . . . .
C33 C34 C35 F21 179.9(4) . . . .
C33 C34 C35 C36 1.9(7) . . . .
C34 C35 C36 F22 177.2(4) . . . .
C34 C35 C36 C31 -1.6(8) . . . .
C36 C31 C32 F19 -179.8(4) . . . .
C36 C31 C32 C33 -0.8(7) . . . .
